data_4320219
loop_
_publ_author_name
'Valery R. Polyakov'
'Marian Czerwinski'

_publ_section_title
;
 Hydrogen-Bonding in Ethanol Adducts to
 Bis(3-R-penta-2,4-dionato)Nickel(II) Species
;
_journal_name_full 'Inorganic Chemistry'
_journal_page_first 4798
_journal_page_last 4802
_journal_paper_doi 10.1021/ic991284v
_journal_volume 40
_journal_year 2001
_chemical_formula_sum 'C16 H30 Ni O6'
_chemical_formula_weight 377.11
_chemical_name_common 'Compound 1'
_chemical_name_systematic
;
 ?
;
_space_group_IT_number 2
_symmetry_cell_setting triclinic
_symmetry_Int_Tables_number 2
_symmetry_space_group_name_Hall '-P 1'
_symmetry_space_group_name_H-M 'P -1'
_atom_sites_solution_hydrogens geom
_atom_sites_solution_primary direct
_atom_sites_solution_secondary difmap
_audit_creation_method SHELXL
_cell_angle_alpha 95.390(10)
_cell_angle_beta 100.040(10)
_cell_angle_gamma 97.160(10)
_cell_formula_units_Z 1
_cell_length_a 5.1770(10)
_cell_length_b 9.3260(10)
_cell_length_c 9.6490(10)
_cell_measurement_reflns_used 25
_cell_measurement_temperature 98(2)
_cell_measurement_theta_max 63.8
_cell_measurement_theta_min 17.7
_cell_volume 451.95(11)
_computing_structure_refinement 'SHELXL-93 (Sheldrick, 1993)'
_computing_structure_solution 'SHELXS-86 (Sheldrick, 1990)'
_diffrn_ambient_temperature 98(2)
_diffrn_radiation_monochromator graphite
_diffrn_radiation_source 'fine-focus sealed tube'
_diffrn_radiation_type CuK\a
_diffrn_radiation_wavelength 1.54178
_diffrn_reflns_av_R_equivalents 0.0144
_diffrn_reflns_av_sigmaI/netI 0.0318
_diffrn_reflns_limit_h_max 5
_diffrn_reflns_limit_h_min -6
_diffrn_reflns_limit_k_max 11
_diffrn_reflns_limit_k_min -11
_diffrn_reflns_limit_l_max 12
_diffrn_reflns_limit_l_min 0
_diffrn_reflns_number 1928
_diffrn_reflns_theta_max 74.80
_diffrn_reflns_theta_min 4.69
_exptl_absorpt_coefficient_mu 1.779
_exptl_crystal_colour green
_exptl_crystal_density_diffrn 1.386
_exptl_crystal_F_000 202
_exptl_crystal_size_max 0.53
_exptl_crystal_size_mid 0.25
_exptl_crystal_size_min 0.11
_refine_diff_density_max 0.900
_refine_diff_density_min -0.850
_refine_diff_density_rms 0.091
_refine_ls_extinction_method none
_refine_ls_goodness_of_fit_all 1.134
_refine_ls_goodness_of_fit_obs 1.140
_refine_ls_matrix_type full
_refine_ls_number_parameters 166
_refine_ls_number_reflns 1822
_refine_ls_number_restraints 0
_refine_ls_restrained_S_all 1.134
_refine_ls_restrained_S_obs 1.140
_refine_ls_R_factor_all 0.0378
_refine_ls_R_factor_obs 0.0375
_refine_ls_shift/esd_max 0.061
_refine_ls_shift/esd_mean 0.011
_refine_ls_structure_factor_coef Fsqd
_refine_ls_weighting_details 'w=1/[\s^2^(Fo^2^)+(0.0627P)^2^+0.2164P] where P=(Fo^2^+2Fc^2^)/3'
_refine_ls_weighting_scheme calc
_refine_ls_wR_factor_all 0.1032
_refine_ls_wR_factor_obs 0.1028
_reflns_number_observed 1795
_reflns_number_total 1822
_reflns_observed_criterion >2sigma(I)
_cod_data_source_file ic991284v_1.cif
_cod_data_source_block 2117
_cod_depositor_comments
;
The following automatic conversions were performed:

'_refine_ls_weighting_scheme' value 'calc
w=1/[\s^2^(Fo^2^)+(0.0627P)^2^+0.2164P] where P=(Fo^2^+2Fc^2^)/3' was
changed to 'calc'. New tag '_refine_ls_weighting_details' was
created. The value of the new tag was set to
'w=1/[\s^2^(Fo^2^)+(0.0627P)^2^+0.2164P] where P=(Fo^2^+2Fc^2^)/3'.

Automatic conversion script
Id: cif_fix_values 3143 2015-03-26 13:38:13Z robertas 

The following automatic conversions were performed:
data name '_symmetry_name_int_tables_number' replaced with
'_symmetry_Int_Tables_number' as specified in the replacement file
'/home/antanas/src/cod-tools/trunk/data/replacement-values/replacement_tags.lst'.

Automatic conversion script
Id: cif_correct_tags 4998 2017-03-02 13:24:31Z antanas 
;
_cod_database_code 4320219

loop_
_symmetry_equiv_pos_as_xyz
'x, y, z'
'-x, -y, -z'

loop_
_atom_site_aniso_label
_atom_site_aniso_U_11
_atom_site_aniso_U_22
_atom_site_aniso_U_33
_atom_site_aniso_U_23
_atom_site_aniso_U_13
_atom_site_aniso_U_12
Ni1 0.0120(2) 0.0126(2) 0.0140(2) -0.00197(15) 0.00134(15) 0.00466(15)
O1 0.0173(6) 0.0157(6) 0.0167(6) -0.0012(4) 0.0022(4) 0.0060(4)
O3 0.0155(6) 0.0174(6) 0.0214(6) 0.0034(4) 0.0060(5) 0.0084(5)
O2 0.0145(6) 0.0160(5) 0.0170(5) -0.0032(4) 0.0015(4) 0.0047(4)
C1 0.0234(9) 0.0158(8) 0.0261(9) 0.0004(7) 0.0076(7) 0.0081(7)
C2 0.0180(8) 0.0124(7) 0.0188(8) 0.0007(6) 0.0086(6) 0.0034(6)
C3 0.0195(8) 0.0149(7) 0.0172(7) -0.0028(6) 0.0059(6) 0.0033(6)
C4 0.0155(8) 0.0174(8) 0.0150(7) -0.0012(6) 0.0047(6) 0.0011(6)
C5 0.0227(9) 0.0269(9) 0.0175(8) -0.0040(7) 0.0004(7) 0.0072(7)
C6 0.0335(10) 0.0217(9) 0.0233(9) -0.0064(7) 0.0039(8) 0.0073(8)
C7 0.0205(9) 0.0185(8) 0.0262(9) 0.0055(7) 0.0073(7) 0.0048(6)
C8 0.0325(11) 0.0340(10) 0.0253(9) 0.0101(8) 0.0046(8) 0.0128(8)

loop_
_atom_site_label
_atom_site_type_symbol
_atom_site_fract_x
_atom_site_fract_y
_atom_site_fract_z
_atom_site_U_iso_or_equiv
_atom_site_thermal_displace_type
_atom_site_occupancy
_atom_site_calc_flag
_atom_site_refinement_flags
_atom_site_disorder_group
Ni1 Ni 0.0000 0.0000 0.0000 0.0130(2) Uani 1 d S .
O1 O -0.1083(2) 0.19828(12) 0.00688(12) 0.0166(3) Uani 1 d . .
O3 O -0.2466(3) -0.04129(13) 0.14808(13) 0.0172(3) Uani 1 d . .
O2 O 0.3036(2) 0.07658(12) 0.15897(12) 0.0162(3) Uani 1 d . .
C1 C -0.2047(4) 0.4224(2) 0.1006(2) 0.0211(4) Uani 1 d . .
C2 C -0.0463(3) 0.2961(2) 0.1117(2) 0.0157(3) Uani 1 d . .
C3 C 0.1505(3) 0.2970(2) 0.2343(2) 0.0171(3) Uani 1 d . .
C4 C 0.3160(3) 0.1884(2) 0.2487(2) 0.0161(3) Uani 1 d . .
C5 C 0.5301(4) 0.1979(2) 0.3791(2) 0.0229(4) Uani 1 d . .
C6 C 0.1905(4) 0.4238(2) 0.3503(2) 0.0266(4) Uani 1 d . .
C7 C -0.2843(4) -0.1763(2) 0.2064(2) 0.0210(4) Uani 1 d . .
C8 C -0.0543(4) -0.1824(2) 0.3237(2) 0.0296(4) Uani 1 d . .
H1 H -0.0966(48) 0.5149(27) 0.1253(25) 0.022(5) Uiso 1 d . .
H1' H -0.3180(53) 0.4184(28) 0.1602(28) 0.030(6) Uiso 1 d . .
H1" H -0.2927(48) 0.4171(26) 0.0020(27) 0.025(6) Uiso 1 d . .
H3O H -0.3631(57) -0.0108(30) 0.1433(28) 0.029(7) Uiso 1 d . .
H5 H 0.6271(75) 0.2966(44) 0.4097(41) 0.073(11) Uiso 1 d . .
H5' H 0.4540(61) 0.1748(34) 0.4539(33) 0.048(8) Uiso 1 d . .
H5" H 0.6621(74) 0.1465(43) 0.3570(40) 0.069(11) Uiso 1 d . .
H6 H 0.3030(59) 0.5031(33) 0.3276(30) 0.042(7) Uiso 1 d . .
H6' H 0.0248(60) 0.4586(33) 0.3737(31) 0.044(8) Uiso 1 d . .
H6" H 0.2691(62) 0.3953(33) 0.4463(32) 0.046(8) Uiso 1 d . .
H7 H -0.3011(47) -0.2540(26) 0.1321(25) 0.023(6) Uiso 1 d . .
H7' H -0.4465(49) -0.1820(28) 0.2397(26) 0.028(6) Uiso 1 d . .
H8 H -0.0529(57) -0.1049(33) 0.3997(30) 0.038(7) Uiso 1 d . .
H8' H 0.1065(58) -0.1709(31) 0.2887(30) 0.039(7) Uiso 1 d . .
H8" H -0.0730(61) -0.2786(35) 0.3662(32) 0.046(8) Uiso 1 d . .

loop_
_atom_type_symbol
_atom_type_description
_atom_type_scat_dispersion_real
_atom_type_scat_dispersion_imag
_atom_type_scat_source
C C 0.0181 0.0091 'International Tables Vol C Tables 4.2.6.8 and 6.1.1.4'
H H 0.0000 0.0000 'International Tables Vol C Tables 4.2.6.8 and 6.1.1.4'
Ni Ni -3.0029 0.5091 'International Tables Vol C Tables 4.2.6.8 and 6.1.1.4'
O O 0.0492 0.0322 'International Tables Vol C Tables 4.2.6.8 and 6.1.1.4'

loop_
_geom_angle_atom_site_label_1
_geom_angle_atom_site_label_2
_geom_angle_atom_site_label_3
_geom_angle
_geom_angle_site_symmetry_1
_geom_angle_site_symmetry_3
_geom_angle_publ_flag
O1 Ni1 O1 180.0 2 . ?
O1 Ni1 O2 88.71(5) 2 2 ?
O1 Ni1 O2 91.29(5) . 2 ?
O1 Ni1 O2 91.29(5) 2 . ?
O1 Ni1 O2 88.71(5) . . ?
O2 Ni1 O2 180.0 2 . ?
O1 Ni1 O3 86.26(5) 2 2 ?
O1 Ni1 O3 93.74(5) . 2 ?
O2 Ni1 O3 89.88(5) 2 2 ?
O2 Ni1 O3 90.12(5) . 2 ?
O1 Ni1 O3 93.74(5) 2 . ?
O1 Ni1 O3 86.26(5) . . ?
O2 Ni1 O3 90.12(5) 2 . ?
O2 Ni1 O3 89.88(5) . . ?
O3 Ni1 O3 180.0 2 . ?
C2 O1 Ni1 125.84(11) . . ?
C7 O3 Ni1 124.12(10) . . ?
C7 O3 O2 105.27(10) . 1_455 ?
Ni1 O3 O2 124.37(6) . 1_455 ?
C7 O3 H3O 108.6(22) . . ?
Ni1 O3 H3O 119.1(22) . . ?
O2 O3 H3O 6.0(22) 1_455 . ?
C4 O2 Ni1 125.91(11) . . ?
C4 O2 H3O 119.3(8) . 1_655 ?
Ni1 O2 H3O 113.5(8) . 1_655 ?
C2 C1 H1 112.9(14) . . ?
C2 C1 H1' 110.1(17) . . ?
H1 C1 H1' 106.1(21) . . ?
C2 C1 H1" 107.2(14) . . ?
H1 C1 H1" 107.7(20) . . ?
H1' C1 H1" 112.8(21) . . ?
O1 C2 C3 126.47(15) . . ?
O1 C2 C1 114.55(15) . . ?
C3 C2 C1 118.98(15) . . ?
C4 C3 C2 122.33(15) . . ?
C4 C3 C6 119.3(2) . . ?
C2 C3 C6 118.3(2) . . ?
O2 C4 C3 125.5(2) . . ?
O2 C4 C5 114.33(15) . . ?
C3 C4 C5 120.15(15) . . ?
C4 C5 H5 113.7(22) . . ?
C4 C5 H5' 109.2(19) . . ?
H5 C5 H5' 104.5(28) . . ?
C4 C5 H5" 109.0(23) . . ?
H5 C5 H5" 102.3(32) . . ?
H5' C5 H5" 118.2(29) . . ?
C3 C6 H6 109.7(18) . . ?
C3 C6 H6' 116.3(17) . . ?
H6 C6 H6' 109.5(24) . . ?
C3 C6 H6" 111.5(17) . . ?
H6 C6 H6" 109.9(25) . . ?
H6' C6 H6" 99.6(23) . . ?
O3 C7 C8 109.5(2) . . ?
O3 C7 H7 108.4(14) . . ?
C8 C7 H7 111.6(14) . . ?
O3 C7 H7' 107.7(15) . . ?
C8 C7 H7' 111.6(15) . . ?
H7 C7 H7' 107.9(21) . . ?
C7 C8 H8 108.4(17) . . ?
C7 C8 H8' 109.9(17) . . ?
H8 C8 H8' 110.7(24) . . ?
C7 C8 H8" 111.5(17) . . ?
H8 C8 H8" 107.1(23) . . ?
H8' C8 H8" 109.2(24) . . ?

loop_
_geom_bond_atom_site_label_1
_geom_bond_atom_site_label_2
_geom_bond_distance
_geom_bond_site_symmetry_2
_geom_bond_publ_flag
Ni1 O1 1.9967(11) 2 ?
Ni1 O1 1.9967(11) . ?
Ni1 O2 2.0017(12) 2 ?
Ni1 O2 2.0017(12) . ?
Ni1 O3 2.1061(12) 2 ?
Ni1 O3 2.1061(12) . ?
O1 C2 1.264(2) . ?
O3 C7 1.432(2) . ?
O3 O2 2.710(2) 1_455 ?
O3 H3O 0.69(3) . ?
O2 C4 1.279(2) . ?
O2 H3O 2.02(3) 1_655 ?
C1 C2 1.518(2) . ?
C1 H1 0.95(3) . ?
C1 H1' 0.89(3) . ?
C1 H1" 0.97(3) . ?
C2 C3 1.419(2) . ?
C3 C4 1.408(2) . ?
C3 C6 1.518(2) . ?
C4 C5 1.512(2) . ?
C5 H5 0.98(4) . ?
C5 H5' 0.91(3) . ?
C5 H5" 0.93(4) . ?
C6 H6 0.95(3) . ?
C6 H6' 1.01(3) . ?
C6 H6" 1.02(3) . ?
C7 C8 1.503(3) . ?
C7 H7 0.96(2) . ?
C7 H7' 0.95(3) . ?
C8 H8 0.98(3) . ?
C8 H8' 0.95(3) . ?
C8 H8" 1.02(3) . ?
